data_2203479
loop_
_publ_author_name
'Liu, Lihua'
'Zhang, Qian-Feng'
'Leung, Wa-Hung'

_publ_section_title
;
 Di-\m-chloro-bis[chloro(tricyclohexylphosphine-\k<i>P</i>)mercury(II)]
;
_journal_issue 4
_journal_name_full 'Acta Crystallographica Section E'
_journal_page_first m394
_journal_page_last m395
_journal_paper_doi 10.1107/S1600536804005288
_journal_volume 60
_journal_year 2004
_chemical_formula_iupac '[Hg2 Cl4 (C18 H33 P)2]'
_chemical_formula_moiety 'C18 H33 Cl2 Hg P'
_chemical_formula_sum 'C18 H33 Cl2 Hg P'
_chemical_formula_weight 551.90
_chemical_name_systematic
;
Di-\m-chloro-bis[chloro(tricyclohexylphosphine-\kP)mercury(II)]
;
_space_group_IT_number 2
_symmetry_cell_setting triclinic
_symmetry_space_group_name_Hall '-P 1'
_symmetry_space_group_name_H-M 'P -1'
_atom_sites_solution_hydrogens geom
_atom_sites_solution_primary direct
_atom_sites_solution_secondary difmap
_audit_creation_method SHELXL97
_cell_angle_alpha 85.6330(10)
_cell_angle_beta 80.1820(10)
_cell_angle_gamma 69.5820(10)
_cell_formula_units_Z 4
_cell_length_a 10.7825(7)
_cell_length_b 13.8572(9)
_cell_length_c 14.5242(10)
_cell_measurement_reflns_used 2685
_cell_measurement_temperature 100(2)
_cell_measurement_theta_max 27.94
_cell_measurement_theta_min 2.31
_cell_volume 2003.7(2)
_computing_cell_refinement SMART
_computing_data_collection 'SMART (Bruker, 1998)'
_computing_data_reduction 'SAINT-Plus (Bruker, 1998)'
_computing_molecular_graphics SHELXTL
_computing_publication_material SHELXTL
_computing_structure_refinement SHELXTL
_computing_structure_solution 'SHELXTL (Sheldrick, 1997b)'
_diffrn_ambient_temperature 100(2)
_diffrn_measured_fraction_theta_full 0.934
_diffrn_measured_fraction_theta_max 1.124
_diffrn_measurement_device_type 'Bruker SMART CCD area-detector'
_diffrn_measurement_method '\f and \w'
_diffrn_radiation_monochromator graphite
_diffrn_radiation_source 'fine-focus sealed tube'
_diffrn_radiation_type MoK\a
_diffrn_radiation_wavelength 0.71073
_diffrn_reflns_av_R_equivalents 0.0288
_diffrn_reflns_av_sigmaI/netI 0.0357
_diffrn_reflns_limit_h_max 14
_diffrn_reflns_limit_h_min -14
_diffrn_reflns_limit_k_max 18
_diffrn_reflns_limit_k_min -17
_diffrn_reflns_limit_l_max 19
_diffrn_reflns_limit_l_min -18
_diffrn_reflns_number 23115
_diffrn_reflns_theta_full 28.31
_diffrn_reflns_theta_max 28.31
_diffrn_reflns_theta_min 1.42
_exptl_absorpt_coefficient_mu 8.024
_exptl_absorpt_correction_T_max 0.171
_exptl_absorpt_correction_T_min 0.089
_exptl_absorpt_correction_type multi-scan
_exptl_absorpt_process_details '(SADABS; Sheldrick, 1997a)'
_exptl_crystal_colour 'light green'
_exptl_crystal_density_diffrn 1.830
_exptl_crystal_density_meas ?
_exptl_crystal_density_method .
_exptl_crystal_description prism
_exptl_crystal_F_000 1080
_exptl_crystal_size_max 0.32
_exptl_crystal_size_mid 0.26
_exptl_crystal_size_min 0.22
_refine_diff_density_max 2.739
_refine_diff_density_min -1.243
_refine_ls_extinction_method none
_refine_ls_goodness_of_fit_ref 1.044
_refine_ls_hydrogen_treatment constr
_refine_ls_matrix_type full
_refine_ls_number_parameters 415
_refine_ls_number_reflns 9306
_refine_ls_number_restraints 0
_refine_ls_restrained_S_all 1.044
_refine_ls_R_factor_all 0.0347
_refine_ls_R_factor_gt 0.0306
_refine_ls_shift/su_max 0.005
_refine_ls_shift/su_mean 0.000
_refine_ls_structure_factor_coef Fsqd
_refine_ls_weighting_details 'calc w = 1/[\s^2^(Fo^2^)+(0.0349P)^2^+5.287P] where P=(Fo^2^+2Fc^2^)/3'
_refine_ls_weighting_scheme calc
_refine_ls_wR_factor_gt 0.0726
_refine_ls_wR_factor_ref 0.0747
_reflns_number_gt 8459
_reflns_number_total 9306
_reflns_threshold_expression I>2\s(I)
_cod_data_source_file ob6350.cif
_cod_data_source_block I
_cod_depositor_comments
;
The following automatic conversions were performed:
'_symmetry_cell_setting' value 'Triclinic' changed to 'triclinic'
according to '/home/saulius/struct/CIF-dictionaries/cif_core.dic'
dictionary named 'cif_core.dic' version 2.4.1 from 2010-06-29.

Automatic conversion script
Id: cif_fix_enum 1527 2010-12-29 10:47:43Z saulius 

The following automatic conversions were performed:

'_symmetry_cell_setting' value 'Triclinic' changed to 'triclinic'
according to /home/saulius/struct/CIF-dictionaries/cif_core.dic
dictionary named 'cif_core.dic' version 2.4.1 from 2010-06-29.

Automatic conversion script
Id: cif_fix_values 1715 2011-07-08 13:25:40Z adriana 
;
_cod_original_sg_symbol_H-M P-1
_cod_database_code 2203479

loop_
_symmetry_equiv_pos_as_xyz
'x, y, z'
'-x, -y, -z'

loop_
_atom_site_label
_atom_site_fract_x
_atom_site_fract_y
_atom_site_fract_z
_atom_site_U_iso_or_equiv
_atom_site_adp_type
_atom_site_calc_flag
_atom_site_refinement_flags
_atom_site_occupancy
_atom_site_type_symbol
Hg1 0.837720(15) 1.000869(11) 0.454370(11) 0.01580(5) Uani d . 1 Hg
Hg2 0.882905(15) 0.432709(12) -0.023403(11) 0.01669(5) Uani d . 1 Hg
P1 0.84419(10) 0.83915(8) 0.39938(7) 0.01143(19) Uani d . 1 P
P2 0.82895(10) 0.32308(8) 0.10123(7) 0.0139(2) Uani d . 1 P
Cl1 0.65861(11) 1.15815(8) 0.50306(8) 0.0240(2) Uani d . 1 Cl
Cl2 1.03322(10) 1.06962(8) 0.39233(7) 0.01813(19) Uani d . 1 Cl
Cl3 0.85594(10) 0.60619(8) 0.05990(8) 0.0215(2) Uani d . 1 Cl
Cl4 0.84656(15) 0.49604(10) -0.17816(9) 0.0370(3) Uani d . 1 Cl
C1 1.0057(4) 0.7737(3) 0.3271(3) 0.0123(7) Uani d . 1 C
H1 0.9992 0.7134 0.2970 0.015 Uiso calc R 1 H
C2 1.0413(4) 0.8461(3) 0.2502(3) 0.0172(8) Uani d . 1 C
H2A 0.9724 0.8679 0.2084 0.021 Uiso calc R 1 H
H2B 1.0420 0.9084 0.2788 0.021 Uiso calc R 1 H
C3 1.1777(4) 0.7928(4) 0.1935(3) 0.0189(8) Uani d . 1 C
H3A 1.2005 0.8417 0.1461 0.023 Uiso calc R 1 H
H3B 1.1744 0.7342 0.1602 0.023 Uiso calc R 1 H
C4 1.2858(4) 0.7536(4) 0.2560(3) 0.0228(9) Uani d . 1 C
H4A 1.3726 0.7165 0.2178 0.027 Uiso calc R 1 H
H4B 1.2950 0.8129 0.2846 0.027 Uiso calc R 1 H
C5 1.2516(4) 0.6820(4) 0.3325(3) 0.0201(9) Uani d . 1 C
H5A 1.3208 0.6607 0.3740 0.024 Uiso calc R 1 H
H5B 1.2515 0.6193 0.3041 0.024 Uiso calc R 1 H
C6 1.1153(4) 0.7340(3) 0.3899(3) 0.0154(8) Uani d . 1 C
H6A 1.1182 0.7924 0.4238 0.018 Uiso calc R 1 H
H6B 1.0935 0.6843 0.4368 0.018 Uiso calc R 1 H
C11 0.8245(4) 0.7568(3) 0.5014(3) 0.0139(7) Uani d . 1 C
H11 0.9018 0.7459 0.5353 0.017 Uiso calc R 1 H
C12 0.8295(4) 0.6506(3) 0.4751(3) 0.0159(8) Uani d . 1 C
H12A 0.9164 0.6155 0.4361 0.019 Uiso calc R 1 H
H12B 0.7575 0.6587 0.4379 0.019 Uiso calc R 1 H
C13 0.8121(5) 0.5843(3) 0.5624(3) 0.0216(9) Uani d . 1 C
H13A 0.8114 0.5173 0.5436 0.026 Uiso calc R 1 H
H13B 0.8885 0.5707 0.5967 0.026 Uiso calc R 1 H
C14 0.6822(5) 0.6381(4) 0.6262(3) 0.0234(9) Uani d . 1 C
H14A 0.6740 0.5950 0.6829 0.028 Uiso calc R 1 H
H14B 0.6053 0.6473 0.5935 0.028 Uiso calc R 1 H
C15 0.6791(5) 0.7429(4) 0.6541(3) 0.0242(9) Uani d . 1 C
H15A 0.7516 0.7331 0.6913 0.029 Uiso calc R 1 H
H15B 0.5926 0.7778 0.6938 0.029 Uiso calc R 1 H
C16 0.6968(4) 0.8108(3) 0.5686(3) 0.0187(8) Uani d . 1 C
H16A 0.7009 0.8760 0.5891 0.022 Uiso calc R 1 H
H16B 0.6184 0.8278 0.5357 0.022 Uiso calc R 1 H
C21 0.7024(4) 0.8535(3) 0.3375(3) 0.0140(7) Uani d . 1 C
H21 0.6409 0.8253 0.3817 0.017 Uiso calc R 1 H
C22 0.7387(4) 0.7899(3) 0.2490(3) 0.0213(9) Uani d . 1 C
H22A 0.7954 0.8168 0.2005 0.026 Uiso calc R 1 H
H22B 0.7904 0.7173 0.2630 0.026 Uiso calc R 1 H
C23 0.6121(4) 0.7955(3) 0.2130(3) 0.0226(9) Uani d . 1 C
H23A 0.5601 0.7626 0.2593 0.027 Uiso calc R 1 H
H23B 0.6369 0.7567 0.1542 0.027 Uiso calc R 1 H
C24 0.5253(4) 0.9063(3) 0.1949(3) 0.0190(8) Uani d . 1 C
H24A 0.5729 0.9367 0.1430 0.023 Uiso calc R 1 H
H24B 0.4410 0.9070 0.1760 0.023 Uiso calc R 1 H
C25 0.4930(4) 0.9703(3) 0.2811(3) 0.0189(8) Uani d . 1 C
H25A 0.4352 0.9452 0.3303 0.023 Uiso calc R 1 H
H25B 0.4424 1.0428 0.2659 0.023 Uiso calc R 1 H
C26 0.6192(4) 0.9656(3) 0.3185(3) 0.0194(8) Uani d . 1 C
H26A 0.5940 1.0049 0.3769 0.023 Uiso calc R 1 H
H26B 0.6730 0.9972 0.2722 0.023 Uiso calc R 1 H
C31 0.7880(4) 0.3848(3) 0.2146(3) 0.0172(8) Uani d . 1 C
H31 0.8626 0.4108 0.2185 0.021 Uiso calc R 1 H
C32 0.6595(4) 0.4800(3) 0.2239(3) 0.0194(8) Uani d . 1 C
H32A 0.6626 0.5266 0.1691 0.023 Uiso calc R 1 H
H32B 0.5806 0.4585 0.2262 0.023 Uiso calc R 1 H
C33 0.6472(5) 0.5363(4) 0.3133(3) 0.0249(10) Uani d . 1 C
H33A 0.7227 0.5624 0.3085 0.030 Uiso calc R 1 H
H33B 0.5629 0.5962 0.3204 0.030 Uiso calc R 1 H
C34 0.6478(5) 0.4659(4) 0.3987(3) 0.0257(10) Uani d . 1 C
H34A 0.5666 0.4462 0.4076 0.031 Uiso calc R 1 H
H34B 0.6453 0.5033 0.4547 0.031 Uiso calc R 1 H
C35 0.7715(5) 0.3691(4) 0.3886(3) 0.0249(10) Uani d . 1 C
H35A 0.7662 0.3231 0.4436 0.030 Uiso calc R 1 H
H35B 0.8523 0.3881 0.3867 0.030 Uiso calc R 1 H
C36 0.7835(5) 0.3124(3) 0.2998(3) 0.0230(9) Uani d . 1 C
H36A 0.7059 0.2890 0.3033 0.028 Uiso calc R 1 H
H36B 0.8661 0.2510 0.2935 0.028 Uiso calc R 1 H
C41 0.9729(4) 0.2039(3) 0.1063(3) 0.0155(8) Uani d . 1 C
H41 0.9421 0.1545 0.1499 0.019 Uiso calc R 1 H
C42 1.0868(4) 0.2230(3) 0.1452(3) 0.0169(8) Uani d . 1 C
H42A 1.1161 0.2746 0.1054 0.020 Uiso calc R 1 H
H42B 1.0539 0.2503 0.2092 0.020 Uiso calc R 1 H
C43 1.2047(4) 0.1226(3) 0.1473(3) 0.0200(9) Uani d . 1 C
H43A 1.1774 0.0737 0.1923 0.024 Uiso calc R 1 H
H43B 1.2791 0.1363 0.1689 0.024 Uiso calc R 1 H
C44 1.2533(4) 0.0740(4) 0.0510(3) 0.0224(9) Uani d . 1 C
H44A 1.2876 0.1203 0.0070 0.027 Uiso calc R 1 H
H44B 1.3277 0.0080 0.0552 0.027 Uiso calc R 1 H
C45 1.1401(5) 0.0546(3) 0.0140(3) 0.0229(9) Uani d . 1 C
H45A 1.1106 0.0039 0.0551 0.028 Uiso calc R 1 H
H45B 1.1726 0.0258 -0.0494 0.028 Uiso calc R 1 H
C46 1.0222(4) 0.1549(3) 0.0105(3) 0.0192(8) Uani d . 1 C
H46A 1.0501 0.2035 -0.0347 0.023 Uiso calc R 1 H
H46B 0.9483 0.1409 -0.0114 0.023 Uiso calc R 1 H
C51 0.6951(4) 0.2845(3) 0.0705(3) 0.0169(8) Uani d . 1 C
H51 0.7375 0.2403 0.0144 0.020 Uiso calc R 1 H
C52 0.6421(4) 0.2164(3) 0.1427(3) 0.0193(9) Uani d . 1 C
H52A 0.7179 0.1575 0.1609 0.023 Uiso calc R 1 H
H52B 0.5935 0.2566 0.1993 0.023 Uiso calc R 1 H
C53 0.5481(4) 0.1771(3) 0.1014(4) 0.0249(10) Uani d . 1 C
H53A 0.5992 0.1321 0.0481 0.030 Uiso calc R 1 H
H53B 0.5112 0.1354 0.1492 0.030 Uiso calc R 1 H
C54 0.4339(4) 0.2652(3) 0.0683(3) 0.0209(9) Uani d . 1 C
H54A 0.3776 0.3064 0.1226 0.025 Uiso calc R 1 H
H54B 0.3773 0.2371 0.0393 0.025 Uiso calc R 1 H
C55 0.4862(5) 0.3341(4) -0.0021(3) 0.0270(10) Uani d . 1 C
H55A 0.4097 0.3930 -0.0197 0.032 Uiso calc R 1 H
H55B 0.5342 0.2948 -0.0593 0.032 Uiso calc R 1 H
C56 0.5806(5) 0.3744(4) 0.0376(4) 0.0273(11) Uani d . 1 C
H56A 0.5305 0.4199 0.0908 0.033 Uiso calc R 1 H
H56B 0.6176 0.4154 -0.0110 0.033 Uiso calc R 1 H

loop_
_atom_site_aniso_label
_atom_site_aniso_U_11
_atom_site_aniso_U_22
_atom_site_aniso_U_33
_atom_site_aniso_U_12
_atom_site_aniso_U_13
_atom_site_aniso_U_23
Hg1 0.01449(8) 0.01486(8) 0.02000(8) -0.00691(6) -0.00307(6) -0.00206(6)
Hg2 0.01274(8) 0.01806(9) 0.02208(9) -0.00824(6) -0.00570(6) 0.00385(6)
P1 0.0072(4) 0.0135(5) 0.0142(4) -0.0039(4) -0.0022(3) -0.0011(4)
P2 0.0092(5) 0.0152(5) 0.0186(5) -0.0046(4) -0.0052(4) 0.0016(4)
Cl1 0.0157(5) 0.0198(5) 0.0349(6) -0.0030(4) -0.0038(4) -0.0055(4)
Cl2 0.0183(5) 0.0223(5) 0.0180(4) -0.0121(4) -0.0043(4) 0.0029(4)
Cl3 0.0149(5) 0.0212(5) 0.0283(5) -0.0080(4) 0.0043(4) -0.0085(4)
Cl4 0.0495(8) 0.0361(7) 0.0258(6) -0.0121(6) -0.0147(5) 0.0056(5)
C1 0.0070(17) 0.0156(18) 0.0138(17) -0.0034(14) 0.0001(14) -0.0039(14)
C2 0.014(2) 0.022(2) 0.0171(19) -0.0079(17) -0.0012(15) -0.0008(16)
C3 0.018(2) 0.029(2) 0.0128(18) -0.0114(18) -0.0008(15) -0.0024(16)
C4 0.011(2) 0.039(3) 0.019(2) -0.0098(19) 0.0012(16) -0.0056(19)
C5 0.0097(19) 0.032(2) 0.0172(19) -0.0053(17) -0.0035(15) -0.0003(17)
C6 0.0093(18) 0.023(2) 0.0148(18) -0.0052(16) -0.0041(14) -0.0008(16)
C11 0.0122(19) 0.0158(19) 0.0144(18) -0.0062(15) -0.0014(14) 0.0006(15)
C12 0.016(2) 0.0145(19) 0.0175(19) -0.0054(16) -0.0027(15) -0.0014(15)
C13 0.024(2) 0.019(2) 0.025(2) -0.0086(18) -0.0101(18) 0.0051(17)
C14 0.026(2) 0.025(2) 0.024(2) -0.0150(19) -0.0047(18) 0.0051(18)
C15 0.025(2) 0.029(2) 0.018(2) -0.013(2) 0.0041(17) 0.0001(18)
C16 0.018(2) 0.018(2) 0.019(2) -0.0080(17) 0.0058(16) -0.0043(16)
C21 0.0096(18) 0.0151(19) 0.0181(19) -0.0052(15) -0.0032(14) 0.0019(15)
C22 0.0083(19) 0.023(2) 0.030(2) 0.0015(16) -0.0062(16) -0.0122(18)
C23 0.016(2) 0.022(2) 0.033(2) -0.0056(17) -0.0105(18) -0.0103(18)
C24 0.015(2) 0.022(2) 0.021(2) -0.0066(17) -0.0062(16) 0.0023(17)
C25 0.0120(19) 0.017(2) 0.023(2) 0.0012(16) -0.0065(16) 0.0002(16)
C26 0.016(2) 0.018(2) 0.023(2) -0.0014(16) -0.0079(17) -0.0022(16)
C31 0.014(2) 0.017(2) 0.020(2) -0.0044(16) -0.0051(16) -0.0016(16)
C32 0.013(2) 0.020(2) 0.023(2) -0.0032(16) -0.0028(16) 0.0034(17)
C33 0.019(2) 0.024(2) 0.030(2) -0.0052(18) -0.0002(18) -0.0084(19)
C34 0.024(2) 0.033(3) 0.025(2) -0.015(2) -0.0010(18) -0.0073(19)
C35 0.026(2) 0.031(2) 0.019(2) -0.010(2) -0.0083(18) -0.0004(18)
C36 0.026(2) 0.021(2) 0.021(2) -0.0057(19) -0.0058(18) -0.0001(17)
C41 0.0128(19) 0.0149(19) 0.0194(19) -0.0047(15) -0.0051(15) 0.0013(15)
C42 0.0129(19) 0.022(2) 0.0167(19) -0.0040(16) -0.0078(15) -0.0008(16)
C43 0.012(2) 0.026(2) 0.021(2) -0.0045(17) -0.0074(16) 0.0034(17)
C44 0.014(2) 0.026(2) 0.023(2) -0.0011(17) -0.0027(17) -0.0030(18)
C45 0.022(2) 0.017(2) 0.028(2) -0.0021(17) -0.0098(18) -0.0033(18)
C46 0.014(2) 0.020(2) 0.024(2) -0.0025(16) -0.0089(16) -0.0009(17)
C51 0.0129(19) 0.020(2) 0.020(2) -0.0084(16) -0.0046(15) 0.0029(16)
C52 0.0118(19) 0.023(2) 0.026(2) -0.0099(17) -0.0053(16) 0.0079(17)
C53 0.015(2) 0.015(2) 0.047(3) -0.0070(17) -0.007(2) 0.0015(19)
C54 0.013(2) 0.025(2) 0.027(2) -0.0084(17) -0.0064(17) 0.0010(18)
C55 0.017(2) 0.042(3) 0.028(2) -0.016(2) -0.0131(18) 0.010(2)
C56 0.017(2) 0.027(2) 0.044(3) -0.0149(19) -0.015(2) 0.019(2)

loop_
_atom_type_symbol
_atom_type_description
_atom_type_scat_dispersion_real
_atom_type_scat_dispersion_imag
_atom_type_scat_source
C C 0.0033 0.0016 'International Tables Vol C Tables 4.2.6.8 and 6.1.1.4'
H H 0.0000 0.0000 'International Tables Vol C Tables 4.2.6.8 and 6.1.1.4'
P P 0.1023 0.0942 'International Tables Vol C Tables 4.2.6.8 and 6.1.1.4'
Cl Cl 0.1484 0.1585 'International Tables Vol C Tables 4.2.6.8 and 6.1.1.4'
Hg Hg -2.3894 9.2266 'International Tables Vol C Tables 4.2.6.8 and 6.1.1.4'

loop_
_geom_angle_atom_site_label_1
_geom_angle_atom_site_label_2
_geom_angle_atom_site_label_3
_geom_angle_site_symmetry_1
_geom_angle_site_symmetry_3
_geom_angle
_geom_angle_publ_flag
P1 Hg1 Cl1 . . 133.54(4) yes
P1 Hg1 Cl2 . . 119.53(3) yes
Cl1 Hg1 Cl2 . . 101.19(4) yes
P1 Hg1 Cl2 . 2_776 99.41(3) yes
Cl1 Hg1 Cl2 . 2_776 105.46(4) yes
Cl2 Hg1 Cl2 . 2_776 85.57(3) yes
Cl4 Hg2 P2 . . 144.18(4) yes
Cl4 Hg2 Cl3 . 2_765 93.95(4) yes
P2 Hg2 Cl3 . 2_765 110.82(3) yes
Cl4 Hg2 Cl3 . . 100.92(4) yes
P2 Hg2 Cl3 . . 104.84(4) yes
Cl3 Hg2 Cl3 2_765 . 89.02(3) yes
C11 P1 C1 . . 108.23(18) ?
C11 P1 C21 . . 105.30(18) ?
C1 P1 C21 . . 111.39(18) ?
C11 P1 Hg1 . . 107.95(13) ?
C1 P1 Hg1 . . 111.09(13) ?
C21 P1 Hg1 . . 112.56(13) ?
C31 P2 C51 . . 114.1(2) ?
C31 P2 C41 . . 107.88(19) ?
C51 P2 C41 . . 106.09(19) ?
C31 P2 Hg2 . . 111.74(14) ?
C51 P2 Hg2 . . 107.11(14) ?
C41 P2 Hg2 . . 109.69(14) ?
Hg1 Cl2 Hg1 . 2_776 94.43(3) yes
Hg2 Cl3 Hg2 2_765 . 90.98(3) yes
C2 C1 C6 . . 110.5(3) ?
C2 C1 P1 . . 111.1(3) ?
C6 C1 P1 . . 109.2(3) ?
C2 C1 H1 . . 108.7 ?
C6 C1 H1 . . 108.6 ?
P1 C1 H1 . . 108.7 ?
C3 C2 C1 . . 110.7(3) ?
C3 C2 H2A . . 109.5 ?
C1 C2 H2A . . 109.5 ?
C3 C2 H2B . . 109.5 ?
C1 C2 H2B . . 109.5 ?
H2A C2 H2B . . 108.1 ?
C2 C3 C4 . . 111.1(3) ?
C2 C3 H3A . . 109.4 ?
C4 C3 H3A . . 109.4 ?
C2 C3 H3B . . 109.4 ?
C4 C3 H3B . . 109.4 ?
H3A C3 H3B . . 108.0 ?
C5 C4 C3 . . 111.1(4) ?
C5 C4 H4A . . 109.4 ?
C3 C4 H4A . . 109.4 ?
C5 C4 H4B . . 109.4 ?
C3 C4 H4B . . 109.4 ?
H4A C4 H4B . . 108.0 ?
C4 C5 C6 . . 111.3(4) ?
C4 C5 H5A . . 109.4 ?
C6 C5 H5A . . 109.4 ?
C4 C5 H5B . . 109.4 ?
C6 C5 H5B . . 109.4 ?
H5A C5 H5B . . 108.0 ?
C5 C6 C1 . . 111.0(3) ?
C5 C6 H6A . . 109.4 ?
C1 C6 H6A . . 109.4 ?
C5 C6 H6B . . 109.4 ?
C1 C6 H6B . . 109.4 ?
H6A C6 H6B . . 108.0 ?
C16 C11 C12 . . 111.6(3) ?
C16 C11 P1 . . 110.8(3) ?
C12 C11 P1 . . 112.7(3) ?
C16 C11 H11 . . 107.1 ?
C12 C11 H11 . . 107.2 ?
P1 C11 H11 . . 107.1 ?
C11 C12 C13 . . 111.1(3) ?
C11 C12 H12A . . 109.4 ?
C13 C12 H12A . . 109.4 ?
C11 C12 H12B . . 109.4 ?
C13 C12 H12B . . 109.4 ?
H12A C12 H12B . . 108.0 ?
C14 C13 C12 . . 110.8(4) ?
C14 C13 H13A . . 109.5 ?
C12 C13 H13A . . 109.5 ?
C14 C13 H13B . . 109.5 ?
C12 C13 H13B . . 109.5 ?
H13A C13 H13B . . 108.1 ?
C13 C14 C15 . . 110.5(4) ?
C13 C14 H14A . . 109.6 ?
C15 C14 H14A . . 109.6 ?
C13 C14 H14B . . 109.6 ?
C15 C14 H14B . . 109.6 ?
H14A C14 H14B . . 108.1 ?
C14 C15 C16 . . 111.5(4) ?
C14 C15 H15A . . 109.3 ?
C16 C15 H15A . . 109.3 ?
C14 C15 H15B . . 109.3 ?
C16 C15 H15B . . 109.3 ?
H15A C15 H15B . . 108.0 ?
C15 C16 C11 . . 111.3(4) ?
C15 C16 H16A . . 109.4 ?
C11 C16 H16A . . 109.4 ?
C15 C16 H16B . . 109.4 ?
C11 C16 H16B . . 109.4 ?
H16A C16 H16B . . 108.0 ?
C22 C21 C26 . . 110.9(3) ?
C22 C21 P1 . . 115.0(3) ?
C26 C21 P1 . . 113.6(3) ?
C22 C21 H21 . . 105.4 ?
C26 C21 H21 . . 105.5 ?
P1 C21 H21 . . 105.4 ?
C23 C22 C21 . . 109.9(3) ?
C23 C22 H22A . . 109.7 ?
C21 C22 H22A . . 109.7 ?
C23 C22 H22B . . 109.7 ?
C21 C22 H22B . . 109.7 ?
H22A C22 H22B . . 108.2 ?
C22 C23 C24 . . 111.8(4) ?
C22 C23 H23A . . 109.3 ?
C24 C23 H23A . . 109.3 ?
C22 C23 H23B . . 109.3 ?
C24 C23 H23B . . 109.3 ?
H23A C23 H23B . . 107.9 ?
C25 C24 C23 . . 111.1(4) ?
C25 C24 H24A . . 109.4 ?
C23 C24 H24A . . 109.4 ?
C25 C24 H24B . . 109.4 ?
C23 C24 H24B . . 109.4 ?
H24A C24 H24B . . 108.0 ?
C24 C25 C26 . . 112.0(4) ?
C24 C25 H25A . . 109.2 ?
C26 C25 H25A . . 109.2 ?
C24 C25 H25B . . 109.2 ?
C26 C25 H25B . . 109.2 ?
H25A C25 H25B . . 107.9 ?
C25 C26 C21 . . 109.9(3) ?
C25 C26 H26A . . 109.7 ?
C21 C26 H26A . . 109.7 ?
C25 C26 H26B . . 109.7 ?
C21 C26 H26B . . 109.7 ?
H26A C26 H26B . . 108.2 ?
C32 C31 C36 . . 109.9(4) ?
C32 C31 P2 . . 113.5(3) ?
C36 C31 P2 . . 115.0(3) ?
C32 C31 H31 . . 105.9 ?
C36 C31 H31 . . 105.8 ?
P2 C31 H31 . . 105.9 ?
C33 C32 C31 . . 109.4(4) ?
C33 C32 H32A . . 109.8 ?
C31 C32 H32A . . 109.8 ?
C33 C32 H32B . . 109.8 ?
C31 C32 H32B . . 109.8 ?
H32A C32 H32B . . 108.2 ?
C34 C33 C32 . . 111.3(4) ?
C34 C33 H33A . . 109.4 ?
C32 C33 H33A . . 109.4 ?
C34 C33 H33B . . 109.4 ?
C32 C33 H33B . . 109.4 ?
H33A C33 H33B . . 108.0 ?
C33 C34 C35 . . 111.4(4) ?
C33 C34 H34A . . 109.3 ?
C35 C34 H34A . . 109.3 ?
C33 C34 H34B . . 109.3 ?
C35 C34 H34B . . 109.3 ?
H34A C34 H34B . . 108.0 ?
C34 C35 C36 . . 111.0(4) ?
C34 C35 H35A . . 109.4 ?
C36 C35 H35A . . 109.4 ?
C34 C35 H35B . . 109.4 ?
C36 C35 H35B . . 109.4 ?
H35A C35 H35B . . 108.0 ?
C35 C36 C31 . . 109.4(4) ?
C35 C36 H36A . . 109.8 ?
C31 C36 H36A . . 109.8 ?
C35 C36 H36B . . 109.8 ?
C31 C36 H36B . . 109.8 ?
H36A C36 H36B . . 108.2 ?
C46 C41 C42 . . 111.3(3) ?
C46 C41 P2 . . 110.5(3) ?
C42 C41 P2 . . 111.6(3) ?
C46 C41 H41 . . 107.8 ?
C42 C41 H41 . . 107.8 ?
P2 C41 H41 . . 107.8 ?
C43 C42 C41 . . 109.9(3) ?
C43 C42 H42A . . 109.7 ?
C41 C42 H42A . . 109.7 ?
C43 C42 H42B . . 109.7 ?
C41 C42 H42B . . 109.7 ?
H42A C42 H42B . . 108.2 ?
C42 C43 C44 . . 111.5(3) ?
C42 C43 H43A . . 109.3 ?
C44 C43 H43A . . 109.3 ?
C42 C43 H43B . . 109.3 ?
C44 C43 H43B . . 109.3 ?
H43A C43 H43B . . 108.0 ?
C45 C44 C43 . . 110.9(4) ?
C45 C44 H44A . . 109.5 ?
C43 C44 H44A . . 109.5 ?
C45 C44 H44B . . 109.5 ?
C43 C44 H44B . . 109.5 ?
H44A C44 H44B . . 108.1 ?
C44 C45 C46 . . 110.2(4) ?
C44 C45 H45A . . 109.6 ?
C46 C45 H45A . . 109.6 ?
C44 C45 H45B . . 109.6 ?
C46 C45 H45B . . 109.6 ?
H45A C45 H45B . . 108.1 ?
C41 C46 C45 . . 111.1(3) ?
C41 C46 H46A . . 109.4 ?
C45 C46 H46A . . 109.4 ?
C41 C46 H46B . . 109.4 ?
C45 C46 H46B . . 109.4 ?
H46A C46 H46B . . 108.0 ?
C52 C51 C56 . . 111.4(4) ?
C52 C51 P2 . . 115.7(3) ?
C56 C51 P2 . . 113.5(3) ?
C52 C51 H51 . . 105.0 ?
C56 C51 H51 . . 105.0 ?
P2 C51 H51 . . 105.0 ?
C53 C52 C51 . . 109.6(4) ?
C53 C52 H52A . . 109.8 ?
C51 C52 H52A . . 109.8 ?
C53 C52 H52B . . 109.8 ?
C51 C52 H52B . . 109.8 ?
H52A C52 H52B . . 108.2 ?
C54 C53 C52 . . 111.5(4) ?
C54 C53 H53A . . 109.3 ?
C52 C53 H53A . . 109.3 ?
C54 C53 H53B . . 109.3 ?
C52 C53 H53B . . 109.3 ?
H53A C53 H53B . . 108.0 ?
C53 C54 C55 . . 111.2(4) ?
C53 C54 H54A . . 109.4 ?
C55 C54 H54A . . 109.4 ?
C53 C54 H54B . . 109.4 ?
C55 C54 H54B . . 109.4 ?
H54A C54 H54B . . 108.0 ?
C54 C55 C56 . . 111.3(4) ?
C54 C55 H55A . . 109.4 ?
C56 C55 H55A . . 109.4 ?
C54 C55 H55B . . 109.4 ?
C56 C55 H55B . . 109.4 ?
H55A C55 H55B . . 108.0 ?
C55 C56 C51 . . 110.2(4) ?
C55 C56 H56A . . 109.6 ?
C51 C56 H56A . . 109.6 ?
C55 C56 H56B . . 109.6 ?
C51 C56 H56B . . 109.6 ?
H56A C56 H56B . . 108.1 ?

loop_
_geom_bond_atom_site_label_1
_geom_bond_atom_site_label_2
_geom_bond_site_symmetry_2
_geom_bond_distance
_geom_bond_publ_flag
Hg1 P1 . 2.4102(10) yes
Hg1 Cl1 . 2.4108(11) yes
Hg1 Cl2 . 2.6049(10) yes
Hg1 Cl2 2_776 2.7614(10) yes
Hg2 Cl4 . 2.3950(12) yes
Hg2 P2 . 2.4004(10) ?
Hg2 Cl3 2_765 2.6412(10) yes
Hg2 Cl3 . 2.6765(10) yes
P1 C11 . 1.830(4) ?
P1 C1 . 1.837(4) ?
P1 C21 . 1.849(4) ?
P2 C31 . 1.828(4) ?
P2 C51 . 1.834(4) ?
P2 C41 . 1.837(4) ?
Cl2 Hg1 2_776 2.7614(10) ?
Cl3 Hg2 2_765 2.6412(10) ?
C1 C2 . 1.534(6) ?
C1 C6 . 1.540(5) ?
C1 H1 . 1.0000 ?
C2 C3 . 1.520(6) ?
C2 H2A . 0.9900 ?
C2 H2B . 0.9900 ?
C3 C4 . 1.524(6) ?
C3 H3A . 0.9900 ?
C3 H3B . 0.9900 ?
C4 C5 . 1.518(6) ?
C4 H4A . 0.9900 ?
C4 H4B . 0.9900 ?
C5 C6 . 1.519(6) ?
C5 H5A . 0.9900 ?
C5 H5B . 0.9900 ?
C6 H6A . 0.9900 ?
C6 H6B . 0.9900 ?
C11 C16 . 1.530(6) ?
C11 C12 . 1.530(6) ?
C11 H11 . 1.0000 ?
C12 C13 . 1.534(6) ?
C12 H12A . 0.9900 ?
C12 H12B . 0.9900 ?
C13 C14 . 1.519(7) ?
C13 H13A . 0.9900 ?
C13 H13B . 0.9900 ?
C14 C15 . 1.525(6) ?
C14 H14A . 0.9900 ?
C14 H14B . 0.9900 ?
C15 C16 . 1.526(6) ?
C15 H15A . 0.9900 ?
C15 H15B . 0.9900 ?
C16 H16A . 0.9900 ?
C16 H16B . 0.9900 ?
C21 C22 . 1.527(6) ?
C21 C26 . 1.530(6) ?
C21 H21 . 1.0000 ?
C22 C23 . 1.519(6) ?
C22 H22A . 0.9900 ?
C22 H22B . 0.9900 ?
C23 C24 . 1.523(6) ?
C23 H23A . 0.9900 ?
C23 H23B . 0.9900 ?
C24 C25 . 1.510(6) ?
C24 H24A . 0.9900 ?
C24 H24B . 0.9900 ?
C25 C26 . 1.528(6) ?
C25 H25A . 0.9900 ?
C25 H25B . 0.9900 ?
C26 H26A . 0.9900 ?
C26 H26B . 0.9900 ?
C31 C32 . 1.538(6) ?
C31 C36 . 1.539(6) ?
C31 H31 . 1.0000 ?
C32 C33 . 1.527(6) ?
C32 H32A . 0.9900 ?
C32 H32B . 0.9900 ?
C33 C34 . 1.519(7) ?
C33 H33A . 0.9900 ?
C33 H33B . 0.9900 ?
C34 C35 . 1.521(7) ?
C34 H34A . 0.9900 ?
C34 H34B . 0.9900 ?
C35 C36 . 1.525(6) ?
C35 H35A . 0.9900 ?
C35 H35B . 0.9900 ?
C36 H36A . 0.9900 ?
C36 H36B . 0.9900 ?
C41 C46 . 1.523(6) ?
C41 C42 . 1.543(6) ?
C41 H41 . 1.0000 ?
C42 C43 . 1.525(6) ?
C42 H42A . 0.9900 ?
C42 H42B . 0.9900 ?
C43 C44 . 1.527(6) ?
C43 H43A . 0.9900 ?
C43 H43B . 0.9900 ?
C44 C45 . 1.525(6) ?
C44 H44A . 0.9900 ?
C44 H44B . 0.9900 ?
C45 C46 . 1.526(6) ?
C45 H45A . 0.9900 ?
C45 H45B . 0.9900 ?
C46 H46A . 0.9900 ?
C46 H46B . 0.9900 ?
C51 C52 . 1.528(6) ?
C51 C56 . 1.530(6) ?
C51 H51 . 1.0000 ?
C52 C53 . 1.525(6) ?
C52 H52A . 0.9900 ?
C52 H52B . 0.9900 ?
C53 C54 . 1.517(6) ?
C53 H53A . 0.9900 ?
C53 H53B . 0.9900 ?
C54 C55 . 1.518(6) ?
C54 H54A . 0.9900 ?
C54 H54B . 0.9900 ?
C55 C56 . 1.526(6) ?
C55 H55A . 0.9900 ?
C55 H55B . 0.9900 ?
C56 H56A . 0.9900 ?
C56 H56B . 0.9900 ?
